data_4129797
loop_
_publ_author_name
'Mo, Fanyang'
'Lim, Hee Nam'
'Dong, Guangbin'

_publ_section_title
;
 Bifunctional Ligand-Assisted Catalytic Ketone \a-Alkenylation with
 Internal Alkynes: Controlled Synthesis of Enones and Mechanistic Studies.
;
_journal_issue 49
_journal_name_full 'Journal of the American Chemical Society'
_journal_page_first 15518
_journal_page_last 15527
_journal_paper_doi 10.1021/jacs.5b10466
_journal_volume 137
_journal_year 2015
_chemical_formula_moiety 'C25 H22 N4 O4'
_chemical_formula_sum 'C25 H22 N4 O4'
_chemical_formula_weight 442.47
_space_group_IT_number 14
_space_group_name_Hall '-P 2ybc'
_space_group_name_H-M_alt 'P 1 21/c 1'
_symmetry_cell_setting monoclinic
_symmetry_space_group_name_H-M 'P 1 21/c 1'
_atom_sites_solution_hydrogens geom
_atom_sites_solution_primary direct
_atom_sites_solution_secondary difmap
_audit_creation_method SHELXL-97
_cell_angle_alpha 90.00
_cell_angle_beta 101.405(12)
_cell_angle_gamma 90.00
_cell_formula_units_Z 4
_cell_length_a 8.104(5)
_cell_length_b 32.55(2)
_cell_length_c 8.686(5)
_cell_measurement_reflns_used 5167
_cell_measurement_temperature 293(2)
_cell_measurement_theta_max 27.5
_cell_measurement_theta_min 3.0
_cell_volume 2246(2)
_computing_cell_refinement 'CrystalClear (Rigaku Inc., 2008)'
_computing_data_collection 'CrystalClear (Rigaku Inc., 2008)'
_computing_data_reduction 'CrystalClear (Rigaku Inc., 2008)'
_computing_molecular_graphics 'XP SHELXTL/PC, Siemens Analytical'
_computing_publication_material 'XP SHELXTL/PC, Siemens Analytical'
_computing_structure_refinement 'XL SHELXTL/PC, Siemens Analytical'
_computing_structure_solution
;

SIR97 - Altomare A., Burla M.C., Camalli M., Cascarano G.L., Giacovazzo C., 
Guagliardi A., Moliterni A.G.G., Polidori G.,Spagna R.
;
_diffrn_ambient_temperature 293(2)
_diffrn_measured_fraction_theta_full 0.982
_diffrn_measured_fraction_theta_max 0.982
_diffrn_measurement_device_type 'Rigaku SCX-Mini with Mercury 2 CCD'
_diffrn_measurement_method \w-scans
_diffrn_radiation_monochromator graphite
_diffrn_radiation_source 'fine-focus sealed tube'
_diffrn_radiation_type MoK\a
_diffrn_radiation_wavelength 0.71073
_diffrn_reflns_av_R_equivalents 0.0463
_diffrn_reflns_av_sigmaI/netI 0.0630
_diffrn_reflns_limit_h_max 10
_diffrn_reflns_limit_h_min -10
_diffrn_reflns_limit_k_max 36
_diffrn_reflns_limit_k_min -42
_diffrn_reflns_limit_l_max 11
_diffrn_reflns_limit_l_min -11
_diffrn_reflns_number 13099
_diffrn_reflns_theta_full 27.48
_diffrn_reflns_theta_max 27.48
_diffrn_reflns_theta_min 3.04
_exptl_absorpt_coefficient_mu 0.091
_exptl_absorpt_correction_T_max 1.00
_exptl_absorpt_correction_T_min 0.576
_exptl_absorpt_correction_type multi-scan
_exptl_absorpt_process_details
;
Abscor. T. Higashi (2001). The Rigaku Corporation, Tokyo, Japan.
;
_exptl_crystal_colour colorless
_exptl_crystal_density_diffrn 1.308
_exptl_crystal_density_method 'not measured'
_exptl_crystal_description prism
_exptl_crystal_F_000 928
_refine_diff_density_max 0.129
_refine_diff_density_min -0.160
_refine_diff_density_rms 0.033
_refine_ls_extinction_method none
_refine_ls_goodness_of_fit_ref 1.011
_refine_ls_hydrogen_treatment mixed
_refine_ls_matrix_type full
_refine_ls_number_parameters 310
_refine_ls_number_reflns 5068
_refine_ls_number_restraints 0
_refine_ls_restrained_S_all 1.011
_refine_ls_R_factor_all 0.1528
_refine_ls_R_factor_gt 0.0606
_refine_ls_shift/su_max 0.000
_refine_ls_shift/su_mean 0.000
_refine_ls_structure_factor_coef Fsqd
_refine_ls_weighting_details 'calc w=1/[\s^2^(Fo^2^)+(0.0763P)^2^+0.0621P] where P=(Fo^2^+2Fc^2^)/3'
_refine_ls_weighting_scheme calc
_refine_ls_wR_factor_gt 0.1465
_refine_ls_wR_factor_ref 0.1882
_reflns_number_gt 2185
_reflns_number_total 5068
_reflns_threshold_expression >2sigma(I)
_cod_data_source_file ja5b10466_si_008.cif
_cod_data_source_block shelxl
_cod_depositor_comments
;
The following automatic conversions were performed:

data item '_symmetry_cell_setting' value 'Monoclinic' was changed to
'monoclinic' in accordance with the
/home/saulius/struct/COD-crude-data/automatic-downloads/DataCite-retrospective/ACS/depositions/lib/dictionaries/cif_core.dic
dictionary named 'cif_core.dic' version 2.4.2 last updated on
2011-04-26.

Automatic conversion script
Id: cif_fix_values 6909 2019-04-08 15:41:33Z antanas 
;
_cod_original_sg_symbol_H-M P21/c
_cod_database_code 4129797

loop_
_symmetry_equiv_pos_as_xyz
'x, y, z'
'-x, y+1/2, -z+1/2'
'-x, -y, -z'
'x, -y-1/2, z-1/2'

loop_
_atom_site_label
_atom_site_type_symbol
_atom_site_fract_x
_atom_site_fract_y
_atom_site_fract_z
_atom_site_U_iso_or_equiv
_atom_site_adp_type
_atom_site_occupancy
_atom_site_symmetry_multiplicity
_atom_site_calc_flag
_atom_site_refinement_flags
C1 C 0.3371(3) 0.59823(9) 0.1994(3) 0.0699(7) Uani 1 1 d .
C2 C 0.4203(4) 0.64010(9) 0.2037(3) 0.0772(8) Uani 1 1 d .
C3 C 0.3186(4) 0.66024(10) 0.0569(3) 0.0968(10) Uani 1 1 d .
H3A H 0.3826 0.6819 0.0193 0.116 Uiso 1 1 calc R
H3B H 0.2144 0.6716 0.0772 0.116 Uiso 1 1 calc R
C4 C 0.2841(5) 0.62514(11) -0.0615(3) 0.1117(12) Uani 1 1 d .
H4A H 0.3826 0.6191 -0.1052 0.134 Uiso 1 1 calc R
H4B H 0.1905 0.6316 -0.1463 0.134 Uiso 1 1 calc R
C5 C 0.2412(4) 0.58929(10) 0.0369(3) 0.0935(9) Uani 1 1 d .
H5A H 0.1211 0.5882 0.0348 0.112 Uiso 1 1 calc R
H5B H 0.2767 0.5634 -0.0013 0.112 Uiso 1 1 calc R
C6 C 0.4364(3) 0.66060(7) 0.3624(3) 0.0638(7) Uani 1 1 d .
C7 C 0.5798(4) 0.65759(8) 0.4670(3) 0.0696(7) Uani 1 1 d .
C8 C 0.6197(3) 0.67189(8) 0.6308(3) 0.0631(7) Uani 1 1 d .
C9 C 0.7174(4) 0.64749(9) 0.7435(4) 0.0833(8) Uani 1 1 d .
H9 H 0.7533 0.6220 0.7147 0.100 Uiso 1 1 calc R
C10 C 0.7630(4) 0.66018(12) 0.8982(4) 0.0942(10) Uani 1 1 d .
H10 H 0.8270 0.6430 0.9724 0.113 Uiso 1 1 calc R
C11 C 0.7144(4) 0.69783(11) 0.9422(4) 0.0885(9) Uani 1 1 d .
H11 H 0.7458 0.7066 1.0457 0.106 Uiso 1 1 calc R
C12 C 0.6195(4) 0.72220(10) 0.8326(3) 0.0815(8) Uani 1 1 d .
H12 H 0.5865 0.7480 0.8615 0.098 Uiso 1 1 calc R
C13 C 0.5713(3) 0.70944(8) 0.6795(3) 0.0684(7) Uani 1 1 d .
H13 H 0.5044 0.7266 0.6071 0.082 Uiso 1 1 calc R
C14 C 0.2821(3) 0.67882(8) 0.4011(3) 0.0628(7) Uani 1 1 d .
C15 C 0.2001(3) 0.65800(9) 0.5022(3) 0.0743(7) Uani 1 1 d .
H15 H 0.2422 0.6330 0.5448 0.089 Uiso 1 1 calc R
C16 C 0.0569(4) 0.67400(11) 0.5402(4) 0.0936(9) Uani 1 1 d .
H16 H 0.0023 0.6597 0.6083 0.112 Uiso 1 1 calc R
C17 C -0.0057(4) 0.71035(12) 0.4797(4) 0.0960(9) Uani 1 1 d .
H17 H -0.1030 0.7209 0.5065 0.115 Uiso 1 1 calc R
C18 C 0.0721(4) 0.73154(10) 0.3804(4) 0.0926(9) Uani 1 1 d .
H18 H 0.0291 0.7567 0.3401 0.111 Uiso 1 1 calc R
C19 C 0.2155(4) 0.71573(9) 0.3392(3) 0.0791(8) Uani 1 1 d .
H19 H 0.2676 0.7300 0.2693 0.095 Uiso 1 1 calc R
C20 C 0.2626(3) 0.51677(8) 0.4351(3) 0.0660(7) Uani 1 1 d .
C21 C 0.1730(3) 0.47974(8) 0.4335(3) 0.0685(7) Uani 1 1 d .
C22 C 0.1746(4) 0.45727(9) 0.5680(4) 0.0795(8) Uani 1 1 d .
H22 H 0.1133 0.4330 0.5640 0.095 Uiso 1 1 calc R
C23 C 0.2662(4) 0.47075(10) 0.7061(4) 0.0834(9) Uani 1 1 d .
C24 C 0.3592(4) 0.50681(10) 0.7153(3) 0.0851(9) Uani 1 1 d .
H24 H 0.4223 0.5154 0.8111 0.102 Uiso 1 1 calc R
C25 C 0.3574(4) 0.52933(9) 0.5839(3) 0.0774(8) Uani 1 1 d .
H25 H 0.4194 0.5535 0.5908 0.093 Uiso 1 1 calc R
N1 N 0.3492(3) 0.57714(7) 0.3240(3) 0.0698(6) Uani 1 1 d .
N2 N 0.2623(3) 0.53987(7) 0.3075(3) 0.0724(6) Uani 1 1 d .
N3 N 0.0703(3) 0.46379(8) 0.2891(3) 0.0811(7) Uani 1 1 d .
N4 N 0.2638(5) 0.44740(13) 0.8476(4) 0.1185(10) Uani 1 1 d .
O1 O 0.0550(3) 0.48380(7) 0.1675(3) 0.1023(7) Uani 1 1 d .
O2 O -0.0020(3) 0.43101(7) 0.2957(3) 0.1141(8) Uani 1 1 d .
O3 O 0.1729(5) 0.41773(11) 0.8390(4) 0.1567(12) Uani 1 1 d .
O4 O 0.3537(4) 0.45821(11) 0.9703(3) 0.1568(12) Uani 1 1 d .
H7 H 0.672(3) 0.6415(7) 0.436(3) 0.076(7) Uiso 1 1 d .
H2 H 0.530(4) 0.6342(8) 0.189(3) 0.091(9) Uiso 1 1 d .
H2N H 0.198(4) 0.5305(10) 0.214(4) 0.120(12) Uiso 1 1 d .

loop_
_atom_site_aniso_label
_atom_site_aniso_U_11
_atom_site_aniso_U_22
_atom_site_aniso_U_33
_atom_site_aniso_U_23
_atom_site_aniso_U_13
_atom_site_aniso_U_12
C1 0.0630(18) 0.0848(19) 0.0652(16) -0.0121(16) 0.0207(13) -0.0066(14)
C2 0.063(2) 0.090(2) 0.084(2) -0.0100(16) 0.0293(16) -0.0154(16)
C3 0.110(3) 0.109(2) 0.0754(19) 0.0097(19) 0.0281(18) -0.028(2)
C4 0.122(3) 0.144(3) 0.0741(19) -0.006(2) 0.0313(19) -0.039(2)
C5 0.102(2) 0.107(2) 0.0742(18) -0.0073(17) 0.0222(17) -0.0226(19)
C6 0.0530(17) 0.0678(16) 0.0756(17) -0.0024(14) 0.0246(14) -0.0114(13)
C7 0.0566(18) 0.0688(17) 0.088(2) -0.0082(15) 0.0263(16) 0.0012(14)
C8 0.0434(15) 0.0684(16) 0.0799(17) 0.0079(15) 0.0182(13) -0.0008(12)
C9 0.0676(19) 0.0772(18) 0.108(2) 0.0127(19) 0.0253(17) 0.0105(15)
C10 0.071(2) 0.109(3) 0.100(2) 0.043(2) 0.0115(18) 0.0053(19)
C11 0.075(2) 0.114(3) 0.0766(19) 0.009(2) 0.0137(16) -0.0090(19)
C12 0.073(2) 0.0880(19) 0.084(2) -0.0061(17) 0.0174(16) -0.0026(16)
C13 0.0633(17) 0.0710(17) 0.0711(17) 0.0014(15) 0.0139(13) 0.0033(13)
C14 0.0473(16) 0.0719(17) 0.0710(16) -0.0002(14) 0.0157(12) -0.0073(13)
C15 0.0561(18) 0.0874(18) 0.0828(17) 0.0148(15) 0.0216(14) 0.0032(14)
C16 0.060(2) 0.123(3) 0.106(2) 0.025(2) 0.0372(17) 0.0128(18)
C17 0.063(2) 0.120(3) 0.110(2) 0.008(2) 0.0292(18) 0.020(2)
C18 0.073(2) 0.091(2) 0.113(2) 0.0132(19) 0.0164(19) 0.0170(17)
C19 0.067(2) 0.0823(19) 0.0916(19) 0.0094(16) 0.0239(15) -0.0035(15)
C20 0.0606(17) 0.0680(17) 0.0701(17) -0.0090(15) 0.0147(14) 0.0092(13)
C21 0.0626(18) 0.0644(16) 0.0771(18) -0.0045(15) 0.0102(14) 0.0131(13)
C22 0.0640(19) 0.0713(18) 0.103(2) 0.0038(18) 0.0148(17) 0.0180(14)
C23 0.078(2) 0.090(2) 0.082(2) 0.0207(19) 0.0146(17) 0.0264(17)
C24 0.073(2) 0.102(2) 0.078(2) -0.0103(19) 0.0102(16) 0.0171(18)
C25 0.076(2) 0.0800(18) 0.0763(19) -0.0085(16) 0.0154(16) 0.0103(14)
N1 0.0625(15) 0.0715(14) 0.0760(15) -0.0131(12) 0.0152(12) -0.0060(11)
N2 0.0725(16) 0.0701(15) 0.0733(16) -0.0112(14) 0.0114(12) -0.0025(12)
N3 0.0751(17) 0.0655(16) 0.100(2) -0.0097(15) 0.0095(15) 0.0073(13)
N4 0.103(3) 0.134(3) 0.116(3) 0.037(3) 0.015(2) 0.025(2)
O1 0.1234(19) 0.0964(15) 0.0810(13) -0.0068(12) 0.0055(13) -0.0264(13)
O2 0.1150(19) 0.0763(14) 0.1376(19) 0.0013(14) -0.0072(14) -0.0198(13)
O3 0.171(3) 0.145(2) 0.149(2) 0.070(2) 0.020(2) -0.007(2)
O4 0.143(3) 0.213(3) 0.1023(19) 0.051(2) -0.0055(19) 0.003(2)

loop_
_atom_type_symbol
_atom_type_description
_atom_type_scat_dispersion_real
_atom_type_scat_dispersion_imag
_atom_type_scat_source
C C 0.0033 0.0016 'International Tables Vol C Tables 4.2.6.8 and 6.1.1.4'
H H 0.0000 0.0000 'International Tables Vol C Tables 4.2.6.8 and 6.1.1.4'
N N 0.0061 0.0033 'International Tables Vol C Tables 4.2.6.8 and 6.1.1.4'
O O 0.0106 0.0060 'International Tables Vol C Tables 4.2.6.8 and 6.1.1.4'

loop_
_geom_angle_atom_site_label_1
_geom_angle_atom_site_label_2
_geom_angle_atom_site_label_3
_geom_angle
N1 C1 C5 129.5(3)
N1 C1 C2 120.4(2)
C5 C1 C2 110.1(2)
C6 C2 C1 112.1(2)
C6 C2 C3 120.5(3)
C1 C2 C3 101.6(2)
C6 C2 H2 107.4(16)
C1 C2 H2 104.0(16)
C3 C2 H2 110.0(16)
C2 C3 C4 103.8(3)
C2 C3 H3A 111.0
C4 C3 H3A 111.0
C2 C3 H3B 111.0
C4 C3 H3B 111.0
H3A C3 H3B 109.0
C3 C4 C5 103.1(2)
C3 C4 H4A 111.1
C5 C4 H4A 111.1
C3 C4 H4B 111.1
C5 C4 H4B 111.1
H4A C4 H4B 109.1
C1 C5 C4 104.2(2)
C1 C5 H5A 110.9
C4 C5 H5A 110.9
C1 C5 H5B 110.9
C4 C5 H5B 110.9
H5A C5 H5B 108.9
C7 C6 C14 122.5(2)
C7 C6 C2 119.7(3)
C14 C6 C2 117.3(2)
C6 C7 C8 129.2(3)
C6 C7 H7 117.2(14)
C8 C7 H7 113.3(14)
C13 C8 C9 116.8(3)
C13 C8 C7 123.9(2)
C9 C8 C7 119.3(3)
C8 C9 C10 121.5(3)
C8 C9 H9 119.3
C10 C9 H9 119.3
C11 C10 C9 120.2(3)
C11 C10 H10 119.9
C9 C10 H10 119.9
C12 C11 C10 118.9(3)
C12 C11 H11 120.5
C10 C11 H11 120.5
C11 C12 C13 121.1(3)
C11 C12 H12 119.5
C13 C12 H12 119.5
C12 C13 C8 121.5(3)
C12 C13 H13 119.3
C8 C13 H13 119.2
C15 C14 C19 118.3(3)
C15 C14 C6 118.8(2)
C19 C14 C6 122.8(2)
C16 C15 C14 120.3(3)
C16 C15 H15 119.9
C14 C15 H15 119.9
C17 C16 C15 120.7(3)
C17 C16 H16 119.7
C15 C16 H16 119.7
C16 C17 C18 120.4(3)
C16 C17 H17 119.8
C18 C17 H17 119.8
C17 C18 C19 119.8(3)
C17 C18 H18 120.1
C19 C18 H18 120.1
C18 C19 C14 120.5(3)
C18 C19 H19 119.8
C14 C19 H19 119.8
N2 C20 C21 123.8(2)
N2 C20 C25 120.1(3)
C21 C20 C25 116.1(3)
C22 C21 C20 121.9(3)
C22 C21 N3 116.7(3)
C20 C21 N3 121.4(3)
C23 C22 C21 119.5(3)
C23 C22 H22 120.3
C21 C22 H22 120.3
C22 C23 C24 121.4(3)
C22 C23 N4 119.0(3)
C24 C23 N4 119.5(3)
C25 C24 C23 119.6(3)
C25 C24 H24 120.2
C23 C24 H24 120.2
C24 C25 C20 121.5(3)
C24 C25 H25 119.3
C20 C25 H25 119.3
C1 N1 N2 115.5(2)
C20 N2 N1 119.0(2)
C20 N2 H2N 117(2)
N1 N2 H2N 124(2)
O2 N3 O1 122.4(3)
O2 N3 C21 117.9(3)
O1 N3 C21 119.7(2)
O3 N4 O4 122.4(4)
O3 N4 C23 118.5(4)
O4 N4 C23 119.0(4)

loop_
_geom_bond_atom_site_label_1
_geom_bond_atom_site_label_2
_geom_bond_distance
C1 N1 1.269(3)
C1 C5 1.499(4)
C1 C2 1.518(4)
C2 C6 1.514(4)
C2 C3 1.523(4)
C2 H2 0.95(3)
C3 C4 1.525(4)
C3 H3A 0.9700
C3 H3B 0.9700
C4 C5 1.527(4)
C4 H4A 0.9700
C4 H4B 0.9700
C5 H5A 0.9700
C5 H5B 0.9700
C6 C7 1.329(3)
C6 C14 1.481(3)
C7 C8 1.471(4)
C7 H7 0.99(3)
C8 C13 1.376(3)
C8 C9 1.382(4)
C9 C10 1.385(4)
C9 H9 0.9300
C10 C11 1.365(4)
C10 H10 0.9300
C11 C12 1.356(4)
C11 H11 0.9300
C12 C13 1.374(3)
C12 H12 0.9300
C13 H13 0.9300
C14 C15 1.379(3)
C14 C19 1.382(4)
C15 C16 1.371(4)
C15 H15 0.9300
C16 C17 1.352(4)
C16 H16 0.9300
C17 C18 1.354(4)
C17 H17 0.9300
C18 C19 1.381(4)
C18 H18 0.9300
C19 H19 0.9300
C20 N2 1.339(3)
C20 C21 1.406(4)
C20 C25 1.426(4)
C21 C22 1.377(4)
C21 N3 1.457(4)
C22 C23 1.353(4)
C22 H22 0.9300
C23 C24 1.389(4)
C23 N4 1.448(4)
C24 C25 1.354(4)
C24 H24 0.9300
C25 H25 0.9300
N1 N2 1.396(3)
N2 H2N 0.93(3)
N3 O2 1.224(3)
N3 O1 1.226(3)
N4 O3 1.208(4)
N4 O4 1.218(4)

loop_
_geom_hbond_atom_site_label_D
_geom_hbond_atom_site_label_H
_geom_hbond_atom_site_label_A
_geom_hbond_distance_DH
_geom_hbond_distance_HA
_geom_hbond_distance_DA
_geom_hbond_angle_DHA
N2 H2N O1 0.93(3) 1.90(3) 2.612(3) 131(3)

loop_
_geom_torsion_atom_site_label_1
_geom_torsion_atom_site_label_2
_geom_torsion_atom_site_label_3
_geom_torsion_atom_site_label_4
_geom_torsion
N1 C1 C2 C6 -27.9(4)
C5 C1 C2 C6 149.4(3)
N1 C1 C2 C3 -157.9(3)
C5 C1 C2 C3 19.4(3)
C6 C2 C3 C4 -161.6(3)
C1 C2 C3 C4 -37.1(3)
C2 C3 C4 C5 41.7(3)
N1 C1 C5 C4 -177.2(3)
C2 C1 C5 C4 5.8(3)
C3 C4 C5 C1 -28.8(3)
C1 C2 C6 C7 96.3(3)
C3 C2 C6 C7 -144.2(3)
C1 C2 C6 C14 -76.1(3)
C3 C2 C6 C14 43.4(3)
C14 C6 C7 C8 -2.6(4)
C2 C6 C7 C8 -174.6(2)
C6 C7 C8 C13 -42.8(4)
C6 C7 C8 C9 140.1(3)
C13 C8 C9 C10 0.5(4)
C7 C8 C9 C10 177.9(2)
C8 C9 C10 C11 -1.3(4)
C9 C10 C11 C12 0.8(4)
C10 C11 C12 C13 0.4(4)
C11 C12 C13 C8 -1.2(4)
C9 C8 C13 C12 0.7(4)
C7 C8 C13 C12 -176.5(2)
C7 C6 C14 C15 -69.0(3)
C2 C6 C14 C15 103.1(3)
C7 C6 C14 C19 111.5(3)
C2 C6 C14 C19 -76.4(3)
C19 C14 C15 C16 -0.4(4)
C6 C14 C15 C16 -179.9(2)
C14 C15 C16 C17 -0.2(4)
C15 C16 C17 C18 0.0(5)
C16 C17 C18 C19 0.7(5)
C17 C18 C19 C14 -1.3(4)
C15 C14 C19 C18 1.2(4)
C6 C14 C19 C18 -179.4(2)
N2 C20 C21 C22 -178.9(2)
C25 C20 C21 C22 1.0(4)
N2 C20 C21 N3 -0.4(4)
C25 C20 C21 N3 179.5(2)
C20 C21 C22 C23 -0.7(4)
N3 C21 C22 C23 -179.3(2)
C21 C22 C23 C24 -0.1(4)
C21 C22 C23 N4 178.5(2)
C22 C23 C24 C25 0.7(4)
N4 C23 C24 C25 -178.0(3)
C23 C24 C25 C20 -0.4(4)
N2 C20 C25 C24 179.5(2)
C21 C20 C25 C24 -0.4(4)
C5 C1 N1 N2 0.9(4)
C2 C1 N1 N2 177.6(2)
C21 C20 N2 N1 176.9(2)
C25 C20 N2 N1 -3.0(4)
C1 N1 N2 C20 -177.0(2)
C22 C21 N3 O2 -2.7(4)
C20 C21 N3 O2 178.8(2)
C22 C21 N3 O1 175.3(2)
C20 C21 N3 O1 -3.3(4)
C22 C23 N4 O3 -3.9(5)
C24 C23 N4 O3 174.8(3)
C22 C23 N4 O4 175.8(3)
C24 C23 N4 O4 -5.4(5)
